data_4108124
loop_
_publ_author_name
'Yu-Jun Zhao'
'Teck-Peng Loh'

_publ_section_title
;
 Bioinspired Polyene Cyclization Promoted by Intermolecular Chiral
 Acetal-SnCl4 or Chiral N-Acetal-TiCl4: Investigation of the Mechanism and
 Identification of the Key Intermediates
;
_journal_name_full 'Journal of the American Chemical Society'
_journal_page_first 10024
_journal_page_last 10029
_journal_paper_doi 10.1021/ja802896n
_journal_volume 130
_journal_year 2008
_chemical_absolute_configuration ad
_chemical_formula_moiety 'C23 H21 N O3 S'
_chemical_formula_sum 'C23 H21 N O3 S'
_chemical_formula_weight 391.47
_chemical_name_systematic
;

 ?

;
_space_group_IT_number 19
_symmetry_cell_setting orthorhombic
_symmetry_space_group_name_Hall 'P 2ac 2ab'
_symmetry_space_group_name_H-M 'P 21 21 21'
_atom_sites_solution_hydrogens geom
_atom_sites_solution_primary direct
_atom_sites_solution_secondary difmap
_audit_creation_method SHELXL-97
_cell_angle_alpha 90.00
_cell_angle_beta 90.00
_cell_angle_gamma 90.00
_cell_formula_units_Z 4
_cell_length_a 9.6179(4)
_cell_length_b 10.9147(4)
_cell_length_c 18.6004(6)
_cell_measurement_reflns_used 6514
_cell_measurement_temperature 173(2)
_cell_measurement_theta_max 30.31
_cell_measurement_theta_min 2.16
_cell_volume 1952.60(13)
_computing_cell_refinement 'Bruker SMART'
_computing_data_collection 'Bruker SMART'
_computing_data_reduction 'Bruker SAINT'
_computing_molecular_graphics 'Bruker SHELXTL'
_computing_publication_material 'Bruker SHELXTL'
_computing_structure_refinement 'SHELXL-97 (Sheldrick, 1997)'
_computing_structure_solution 'SHELXS-97 (Sheldrick, 1990)'
_diffrn_ambient_temperature 173(2)
_diffrn_measured_fraction_theta_full 0.986
_diffrn_measured_fraction_theta_max 0.986
_diffrn_measurement_device_type 'CCD area detector'
_diffrn_measurement_method 'phi and omega scans'
_diffrn_radiation_monochromator graphite
_diffrn_radiation_source 'fine-focus sealed tube'
_diffrn_radiation_type MoK\a
_diffrn_radiation_wavelength 0.71073
_diffrn_reflns_av_R_equivalents 0.0335
_diffrn_reflns_av_sigmaI/netI 0.0375
_diffrn_reflns_limit_h_max 13
_diffrn_reflns_limit_h_min -13
_diffrn_reflns_limit_k_max 15
_diffrn_reflns_limit_k_min -9
_diffrn_reflns_limit_l_max 25
_diffrn_reflns_limit_l_min -26
_diffrn_reflns_number 19208
_diffrn_reflns_theta_full 30.48
_diffrn_reflns_theta_max 30.48
_diffrn_reflns_theta_min 2.16
_exptl_absorpt_coefficient_mu 0.190
_exptl_absorpt_correction_T_max 0.9630
_exptl_absorpt_correction_T_min 0.9541
_exptl_absorpt_correction_type multi-scan
_exptl_absorpt_process_details sadabs
_exptl_crystal_colour colourless
_exptl_crystal_density_diffrn 1.332
_exptl_crystal_density_meas 0
_exptl_crystal_description fragment
_exptl_crystal_F_000 824
_exptl_crystal_size_max 0.25
_exptl_crystal_size_mid 0.20
_exptl_crystal_size_min 0.20
_refine_diff_density_max 0.263
_refine_diff_density_min -0.304
_refine_diff_density_rms 0.045
_refine_ls_abs_structure_details 'Flack H D (1983), Acta Cryst. A39, 876-881'
_refine_ls_abs_structure_Flack -0.03(5)
_refine_ls_extinction_method none
_refine_ls_goodness_of_fit_ref 1.034
_refine_ls_hydrogen_treatment constr
_refine_ls_matrix_type full
_refine_ls_number_parameters 254
_refine_ls_number_reflns 5848
_refine_ls_number_restraints 0
_refine_ls_restrained_S_all 1.034
_refine_ls_R_factor_all 0.0437
_refine_ls_R_factor_gt 0.0373
_refine_ls_shift/su_max 0.001
_refine_ls_shift/su_mean 0.000
_refine_ls_structure_factor_coef Fsqd
_refine_ls_weighting_details 'calc w=1/[\s^2^(Fo^2^)+(0.0544P)^2^+0.0587P] where P=(Fo^2^+2Fc^2^)/3'
_refine_ls_weighting_scheme calc
_refine_ls_wR_factor_gt 0.0910
_refine_ls_wR_factor_ref 0.0960
_reflns_number_gt 5258
_reflns_number_total 5848
_reflns_threshold_expression >2sigma(I)
_cod_data_source_file ja802896n-file007.cif
_cod_data_source_block ltp68
_cod_database_code 4108124

loop_
_symmetry_equiv_pos_as_xyz
'x, y, z'
'-x+1/2, -y, z+1/2'
'-x, y+1/2, -z+1/2'
'x+1/2, -y+1/2, -z'

loop_
_atom_site_label
_atom_site_type_symbol
_atom_site_fract_x
_atom_site_fract_y
_atom_site_fract_z
_atom_site_U_iso_or_equiv
_atom_site_adp_type
_atom_site_occupancy
_atom_site_symmetry_multiplicity
_atom_site_calc_flag
_atom_site_refinement_flags
C1 C 1.08006(16) 0.62192(15) 0.12788(8) 0.0268(3) Uani 1 1 d .
H1 H 0.9946 0.5830 0.1394 0.032 Uiso 1 1 calc R
C2 C 1.20663(19) 0.56244(16) 0.13983(8) 0.0347(3) Uani 1 1 d .
H2 H 1.2075 0.4823 0.1597 0.042 Uiso 1 1 calc R
C3 C 1.33091(17) 0.6200(2) 0.12276(9) 0.0393(4) Uani 1 1 d .
H3 H 1.4164 0.5787 0.1311 0.047 Uiso 1 1 calc R
C4 C 1.33206(15) 0.73770(18) 0.09343(9) 0.0345(4) Uani 1 1 d .
H4 H 1.4174 0.7769 0.0820 0.041 Uiso 1 1 calc R
C5 C 1.20616(15) 0.79647(14) 0.08132(7) 0.0267(3) Uani 1 1 d .
C6 C 1.08191(14) 0.73868(14) 0.09888(7) 0.0217(3) Uani 1 1 d .
C7 C 0.95929(14) 0.82076(14) 0.08444(7) 0.0234(3) Uani 1 1 d .
H7 H 0.8964 0.7864 0.0467 0.028 Uiso 1 1 calc R
C8 C 1.02454(18) 0.94540(15) 0.06117(8) 0.0302(3) Uani 1 1 d .
H8 H 0.9811 0.9753 0.0156 0.036 Uiso 1 1 calc R
C9 C 1.18161(18) 0.92217(17) 0.05044(10) 0.0378(4) Uani 1 1 d .
H9A H 1.2062 0.9244 -0.0012 0.045 Uiso 1 1 calc R
H9B H 1.2374 0.9844 0.0762 0.045 Uiso 1 1 calc R
C10 C 0.94772(15) 0.96208(14) 0.18075(8) 0.0246(3) Uani 1 1 d .
H10 H 0.8747 1.0115 0.2058 0.029 Uiso 1 1 calc R
C11 C 1.06279(14) 0.93162(14) 0.23424(8) 0.0245(3) Uani 1 1 d .
C12 C 1.17745(15) 1.00959(16) 0.24098(9) 0.0302(3) Uani 1 1 d .
H12 H 1.1874 1.0778 0.2096 0.036 Uiso 1 1 calc R
C13 C 1.27646(16) 0.98721(18) 0.29348(9) 0.0373(4) Uani 1 1 d .
H13 H 1.3546 1.0400 0.2978 0.045 Uiso 1 1 calc R
C14 C 1.26233(19) 0.88827(18) 0.33979(10) 0.0431(4) Uani 1 1 d .
H14 H 1.3297 0.8742 0.3762 0.052 Uiso 1 1 calc R
C15 C 1.1496(2) 0.81016(17) 0.33269(9) 0.0408(4) Uani 1 1 d .
H15 H 1.1406 0.7414 0.3637 0.049 Uiso 1 1 calc R
C16 C 1.04943(17) 0.83200(16) 0.28035(8) 0.0320(3) Uani 1 1 d .
H16 H 0.9717 0.7788 0.2761 0.038 Uiso 1 1 calc R
C17 C 0.63062(14) 0.96617(14) 0.12431(8) 0.0227(3) Uani 1 1 d .
C18 C 0.62066(15) 0.98409(15) 0.05034(8) 0.0276(3) Uani 1 1 d .
H18 H 0.6652 0.9294 0.0180 0.033 Uiso 1 1 calc R
C19 C 0.54482(17) 1.08287(16) 0.02452(9) 0.0320(3) Uani 1 1 d .
H19 H 0.5381 1.0959 -0.0259 0.038 Uiso 1 1 calc R
C20 C 0.47820(16) 1.16343(15) 0.07157(9) 0.0315(3) Uani 1 1 d .
C21 C 0.49231(17) 1.14515(16) 0.14500(9) 0.0344(4) Uani 1 1 d .
H21 H 0.4490 1.2005 0.1774 0.041 Uiso 1 1 calc R
C22 C 0.56847(16) 1.04760(16) 0.17189(8) 0.0310(3) Uani 1 1 d .
H22 H 0.5781 1.0365 0.2223 0.037 Uiso 1 1 calc R
C23 C 0.3899(2) 1.26702(19) 0.04248(12) 0.0520(5) Uani 1 1 d .
H23A H 0.2940 1.2386 0.0363 0.078 Uiso 1 1 calc R
H23B H 0.4269 1.2937 -0.0040 0.078 Uiso 1 1 calc R
H23C H 0.3916 1.3358 0.0763 0.078 Uiso 1 1 calc R
N1 N 0.88346(11) 0.85051(12) 0.15151(6) 0.0236(2) Uani 1 1 d .
O1 O 0.67985(11) 0.73306(11) 0.11177(6) 0.0320(3) Uani 1 1 d .
O2 O 0.68531(11) 0.82847(12) 0.23364(6) 0.0348(3) Uani 1 1 d .
O3 O 0.99598(12) 1.02888(10) 0.11955(6) 0.0311(2) Uani 1 1 d .
S1 S 0.71442(3) 0.83408(3) 0.157881(19) 0.02435(8) Uani 1 1 d .

loop_
_atom_site_aniso_label
_atom_site_aniso_U_11
_atom_site_aniso_U_22
_atom_site_aniso_U_33
_atom_site_aniso_U_23
_atom_site_aniso_U_13
_atom_site_aniso_U_12
C1 0.0304(7) 0.0247(8) 0.0252(6) 0.0004(6) 0.0052(5) 0.0017(6)
C2 0.0435(8) 0.0345(9) 0.0261(7) 0.0013(6) 0.0016(6) 0.0141(8)
C3 0.0308(8) 0.0545(13) 0.0326(8) -0.0092(8) -0.0050(6) 0.0160(8)
C4 0.0219(6) 0.0453(11) 0.0362(8) -0.0116(8) 0.0016(5) -0.0026(7)
C5 0.0259(6) 0.0285(7) 0.0256(6) -0.0062(5) 0.0044(5) -0.0049(6)
C6 0.0227(6) 0.0216(7) 0.0208(6) -0.0018(5) 0.0003(5) -0.0004(5)
C7 0.0264(6) 0.0208(7) 0.0230(6) -0.0012(5) -0.0017(5) 0.0004(5)
C8 0.0427(8) 0.0211(7) 0.0269(7) 0.0025(6) -0.0006(6) -0.0003(6)
C9 0.0428(9) 0.0308(9) 0.0398(8) -0.0025(7) 0.0148(7) -0.0101(7)
C10 0.0253(6) 0.0196(7) 0.0289(7) -0.0034(5) -0.0011(5) 0.0006(5)
C11 0.0241(6) 0.0212(7) 0.0280(6) -0.0069(5) -0.0006(5) 0.0020(5)
C12 0.0275(6) 0.0268(8) 0.0364(8) -0.0068(6) 0.0026(5) -0.0019(6)
C13 0.0248(7) 0.0395(10) 0.0477(9) -0.0167(8) -0.0042(7) -0.0023(7)
C14 0.0420(9) 0.0407(10) 0.0467(10) -0.0139(9) -0.0194(8) 0.0118(8)
C15 0.0546(10) 0.0294(9) 0.0385(9) -0.0014(7) -0.0134(7) 0.0054(8)
C16 0.0364(8) 0.0248(8) 0.0349(7) -0.0037(7) -0.0065(6) -0.0041(7)
C17 0.0201(5) 0.0203(7) 0.0278(6) 0.0004(5) -0.0008(5) 0.0005(5)
C18 0.0308(7) 0.0246(8) 0.0274(7) -0.0023(6) 0.0011(5) 0.0041(6)
C19 0.0400(8) 0.0255(8) 0.0305(7) 0.0028(6) -0.0014(6) 0.0043(7)
C20 0.0311(7) 0.0189(7) 0.0444(8) 0.0017(7) -0.0013(6) 0.0021(6)
C21 0.0356(8) 0.0286(9) 0.0390(8) -0.0064(7) 0.0050(6) 0.0081(7)
C22 0.0306(7) 0.0332(9) 0.0290(7) -0.0023(6) 0.0027(5) 0.0050(6)
C23 0.0588(12) 0.0320(10) 0.0651(13) 0.0063(10) -0.0049(10) 0.0178(10)
N1 0.0199(5) 0.0225(6) 0.0283(6) -0.0048(5) -0.0019(4) 0.0014(4)
O1 0.0280(5) 0.0196(5) 0.0484(6) -0.0021(5) -0.0063(4) -0.0012(4)
O2 0.0325(5) 0.0396(7) 0.0323(5) 0.0107(5) 0.0026(4) 0.0002(5)
O3 0.0421(6) 0.0176(5) 0.0336(5) 0.0011(4) -0.0001(4) 0.0017(5)
S1 0.02150(14) 0.02203(17) 0.02953(16) 0.00281(14) -0.00116(13) 0.00003(14)

loop_
_atom_type_symbol
_atom_type_description
_atom_type_scat_dispersion_real
_atom_type_scat_dispersion_imag
_atom_type_scat_source
C C 0.0033 0.0016 'International Tables Vol C Tables 4.2.6.8 and 6.1.1.4'
H H 0.0000 0.0000 'International Tables Vol C Tables 4.2.6.8 and 6.1.1.4'
N N 0.0061 0.0033 'International Tables Vol C Tables 4.2.6.8 and 6.1.1.4'
O O 0.0106 0.0060 'International Tables Vol C Tables 4.2.6.8 and 6.1.1.4'
S S 0.1246 0.1234 'International Tables Vol C Tables 4.2.6.8 and 6.1.1.4'

loop_
_geom_angle_atom_site_label_1
_geom_angle_atom_site_label_2
_geom_angle_atom_site_label_3
_geom_angle
C6 C1 C2 118.59(15)
C3 C2 C1 120.27(15)
C2 C3 C4 120.86(15)
C5 C4 C3 118.79(15)
C4 C5 C6 120.12(14)
C4 C5 C9 128.27(15)
C6 C5 C9 111.61(13)
C1 C6 C5 121.36(14)
C1 C6 C7 127.42(12)
C5 C6 C7 111.19(13)
N1 C7 C6 111.46(11)
N1 C7 C8 103.92(11)
C6 C7 C8 104.68(11)
O3 C8 C9 112.76(14)
O3 C8 C7 105.38(11)
C9 C8 C7 106.63(13)
C5 C9 C8 104.69(13)
O3 C10 N1 105.34(11)
O3 C10 C11 113.28(12)
N1 C10 C11 111.47(12)
C16 C11 C12 119.56(14)
C16 C11 C10 120.38(13)
C12 C11 C10 119.87(14)
C13 C12 C11 119.85(16)
C12 C13 C14 120.48(16)
C15 C14 C13 119.74(15)
C14 C15 C16 120.23(17)
C15 C16 C11 120.13(16)
C22 C17 C18 120.65(14)
C22 C17 S1 119.56(11)
C18 C17 S1 119.69(12)
C19 C18 C17 119.16(14)
C18 C19 C20 120.90(15)
C21 C20 C19 118.80(14)
C21 C20 C23 120.94(15)
C19 C20 C23 120.24(15)
C22 C21 C20 121.17(15)
C21 C22 C17 119.27(14)
C10 N1 C7 106.63(11)
C10 N1 S1 118.73(10)
C7 N1 S1 121.67(9)
C10 O3 C8 109.80(11)
O1 S1 O2 120.50(8)
O1 S1 N1 105.69(7)
O2 S1 N1 105.58(6)
O1 S1 C17 108.06(7)
O2 S1 C17 107.00(7)
N1 S1 C17 109.73(7)

loop_
_geom_bond_atom_site_label_1
_geom_bond_atom_site_label_2
_geom_bond_distance
C1 C6 1.384(2)
C1 C2 1.397(2)
C2 C3 1.387(3)
C3 C4 1.396(3)
C4 C5 1.389(2)
C5 C6 1.3902(19)
C5 C9 1.506(2)
C6 C7 1.5053(19)
C7 N1 1.4811(17)
C7 C8 1.559(2)
C8 O3 1.4438(19)
C8 C9 1.545(2)
C10 O3 1.4293(18)
C10 N1 1.4699(18)
C10 C11 1.5249(19)
C11 C16 1.391(2)
C11 C12 1.399(2)
C12 C13 1.386(2)
C13 C14 1.388(3)
C14 C15 1.386(3)
C15 C16 1.390(2)
C17 C22 1.389(2)
C17 C18 1.393(2)
C17 S1 1.7659(15)
C18 C19 1.387(2)
C19 C20 1.396(2)
C20 C21 1.387(2)
C20 C23 1.514(2)
C21 C22 1.386(2)
N1 S1 1.6399(12)
O1 S1 1.4360(11)
O2 S1 1.4380(11)
